data_4064994
loop_
_publ_author_name
'Zhou, Xiaoyuan'
'Jordan, Richard F.'

_publ_section_title
;
 Synthesis,cis/transIsomerization, and Reactivity of Palladium Alkyl
 Complexes That Contain a Chelating N-Heterocyclic-Carbene Sulfonate
 Ligand
;
_journal_issue 17
_journal_name_full Organometallics
_journal_page_first 4632
_journal_paper_doi 10.1021/om200482a
_journal_volume 30
_journal_year 2011
_chemical_formula_sum 'C31.5 H40 Cl3 N3 O4 Pd S'
_chemical_formula_weight 769.48
_chemical_name_systematic
; 
 ? 
;
_space_group_IT_number 2
_symmetry_space_group_name_Hall '-P 1'
_symmetry_space_group_name_H-M 'P -1'
_atom_sites_solution_hydrogens geom
_atom_sites_solution_primary direct
_atom_sites_solution_secondary difmap
_audit_creation_method SHELXL-97
_cell_angle_alpha 108.711(3)
_cell_angle_beta 91.482(3)
_cell_angle_gamma 115.680(3)
_cell_formula_units_Z 2
_cell_length_a 11.1855(18)
_cell_length_b 11.4657(19)
_cell_length_c 16.171(3)
_cell_measurement_temperature 100(2)
_cell_volume 1737.0(5)
_computing_structure_refinement 'SHELXL-97 (Sheldrick, 1997)'
_computing_structure_solution 'SHELXS-97 (Sheldrick, 1990)'
_diffrn_ambient_temperature 100(2)
_diffrn_measured_fraction_theta_full 0.994
_diffrn_measured_fraction_theta_max 0.994
_diffrn_radiation_monochromator graphite
_diffrn_radiation_source 'fine-focus sealed tube'
_diffrn_radiation_type MoK\a
_diffrn_radiation_wavelength 0.71073
_diffrn_reflns_av_R_equivalents 0.0667
_diffrn_reflns_av_sigmaI/netI 0.1394
_diffrn_reflns_limit_h_max 13
_diffrn_reflns_limit_h_min -13
_diffrn_reflns_limit_k_max 13
_diffrn_reflns_limit_k_min -13
_diffrn_reflns_limit_l_max 19
_diffrn_reflns_limit_l_min -19
_diffrn_reflns_number 16944
_diffrn_reflns_theta_full 25.10
_diffrn_reflns_theta_max 25.10
_diffrn_reflns_theta_min 2.05
_exptl_absorpt_coefficient_mu 0.864
_exptl_crystal_density_diffrn 1.471
_exptl_crystal_density_method 'not measured'
_exptl_crystal_F_000 790
_refine_diff_density_max 0.432
_refine_diff_density_min -0.437
_refine_diff_density_rms 0.084
_refine_ls_extinction_method none
_refine_ls_goodness_of_fit_ref 0.799
_refine_ls_hydrogen_treatment mixed
_refine_ls_matrix_type full
_refine_ls_number_parameters 425
_refine_ls_number_reflns 6149
_refine_ls_number_restraints 0
_refine_ls_restrained_S_all 0.799
_refine_ls_R_factor_all 0.0764
_refine_ls_R_factor_gt 0.0430
_refine_ls_shift/su_max 0.396
_refine_ls_shift/su_mean 0.005
_refine_ls_structure_factor_coef Fsqd
_refine_ls_weighting_details 'calc w=1/[\s^2^(Fo^2^)+(0.0169P)^2^+0.0000P] where P=(Fo^2^+2Fc^2^)/3'
_refine_ls_weighting_scheme calc
_refine_ls_wR_factor_gt 0.0734
_refine_ls_wR_factor_ref 0.0790
_reflns_number_gt 3941
_reflns_number_total 6149
_reflns_threshold_expression >2sigma(I)
_cod_data_source_file om200482a_si_002.cif
_cod_data_source_block 7
_cod_original_formula_sum 'C31.50 H40 Cl3 N3 O4 Pd S'
_cod_database_code 4064994

loop_
_symmetry_equiv_pos_as_xyz
'x, y, z'
'-x, -y, -z'

loop_
_atom_site_label
_atom_site_type_symbol
_atom_site_fract_x
_atom_site_fract_y
_atom_site_fract_z
_atom_site_U_iso_or_equiv
_atom_site_adp_type
_atom_site_occupancy
_atom_site_symmetry_multiplicity
_atom_site_calc_flag
_atom_site_refinement_flags
C1 C 0.5842(5) 0.5500(6) 0.6353(3) 0.0270(13) Uani 1 1 d .
C2 C 0.5219(5) 0.6392(6) 0.6252(4) 0.0491(17) Uani 1 1 d .
H2A H 0.5381 0.6567 0.5701 0.074 Uiso 1 1 calc R
H2B H 0.5629 0.7279 0.6760 0.074 Uiso 1 1 calc R
H2C H 0.4244 0.5908 0.6230 0.074 Uiso 1 1 calc R
C3 C 0.7967(5) 0.4107(5) 0.5324(3) 0.0267(13) Uani 1 1 d .
C4 C 0.8209(5) 0.3417(5) 0.4521(3) 0.0278(13) Uani 1 1 d .
H4 H 0.8136 0.2517 0.4396 0.033 Uiso 1 1 calc R
C5 C 0.8562(5) 0.4059(5) 0.3900(3) 0.0282(13) Uani 1 1 d .
H5 H 0.8724 0.3604 0.3345 0.034 Uiso 1 1 calc R
C6 C 0.8669(5) 0.5365(5) 0.4111(3) 0.0296(14) Uani 1 1 d .
H6 H 0.8911 0.5816 0.3695 0.036 Uiso 1 1 calc R
C7 C 0.8429(5) 0.6041(5) 0.4925(3) 0.0251(13) Uani 1 1 d .
C8 C 0.7617(5) 0.3448(5) 0.6011(3) 0.0326(14) Uani 1 1 d .
H8A H 0.8450 0.3685 0.6390 0.049 Uiso 1 1 calc R
H8B H 0.7102 0.2434 0.5713 0.049 Uiso 1 1 calc R
H8C H 0.7071 0.3794 0.6378 0.049 Uiso 1 1 calc R
C9 C 0.8525(5) 0.7458(5) 0.5153(3) 0.0344(14) Uani 1 1 d .
H9A H 0.7863 0.7538 0.5523 0.052 Uiso 1 1 calc R
H9B H 0.8338 0.7593 0.4605 0.052 Uiso 1 1 calc R
H9C H 0.9437 0.8169 0.5481 0.052 Uiso 1 1 calc R
C10 C 0.9667(5) 0.9923(5) 0.7537(3) 0.0221(12) Uani 1 1 d .
C11 C 1.0116(5) 1.0772(5) 0.7034(3) 0.0292(13) Uani 1 1 d .
H11 H 1.0937 1.0928 0.6823 0.035 Uiso 1 1 calc R
C12 C 0.9377(5) 1.1381(5) 0.6843(3) 0.0326(14) Uani 1 1 d .
H12 H 0.9684 1.1938 0.6491 0.039 Uiso 1 1 calc R
C13 C 0.8203(5) 1.1197(5) 0.7154(3) 0.0315(14) Uani 1 1 d .
H13 H 0.7717 1.1648 0.7034 0.038 Uiso 1 1 calc R
C14 C 0.7730(5) 1.0347(5) 0.7644(3) 0.0274(13) Uani 1 1 d .
H14 H 0.6910 1.0207 0.7853 0.033 Uiso 1 1 calc R
C15 C 0.8452(5) 0.9698(5) 0.7833(3) 0.0239(12) Uani 1 1 d .
C16 C 0.7551(5) 0.7447(5) 0.7999(3) 0.0199(12) Uani 1 1 d .
C17 C 0.7883(5) 0.9366(5) 0.9278(3) 0.0339(14) Uani 1 1 d .
H17A H 0.7308 0.9836 0.9392 0.041 Uiso 1 1 calc R
H17B H 0.8809 1.0025 0.9626 0.041 Uiso 1 1 calc R
C18 C 0.7289(5) 0.8051(5) 0.9490(3) 0.0282(13) Uani 1 1 d .
H18A H 0.7896 0.8130 0.9984 0.034 Uiso 1 1 calc R
H18B H 0.6392 0.7853 0.9652 0.034 Uiso 1 1 calc R
C19 C 0.6763(5) 0.5547(5) 0.8583(3) 0.0245(13) Uani 1 1 d .
C20 C 0.5377(5) 0.4609(5) 0.8419(3) 0.0287(13) Uani 1 1 d .
C21 C 0.5033(6) 0.3247(5) 0.8362(3) 0.0350(14) Uani 1 1 d .
H21 H 0.4107 0.2594 0.8265 0.042 Uiso 1 1 calc R
C22 C 0.6006(6) 0.2841(5) 0.8443(3) 0.0426(16) Uani 1 1 d .
H22 H 0.5747 0.1904 0.8372 0.051 Uiso 1 1 calc R
C23 C 0.7351(6) 0.3787(5) 0.8625(3) 0.0357(14) Uani 1 1 d .
H23 H 0.8010 0.3499 0.8704 0.043 Uiso 1 1 calc R
C24 C 0.7776(5) 0.5157(5) 0.8696(3) 0.0250(12) Uani 1 1 d .
C25 C 0.4286(5) 0.5060(6) 0.8368(3) 0.0338(14) Uani 1 1 d .
H25 H 0.4709 0.5976 0.8291 0.041 Uiso 1 1 calc R
C26 C 0.3109(5) 0.4045(6) 0.7598(4) 0.0519(18) Uani 1 1 d .
H26A H 0.3438 0.3949 0.7037 0.078 Uiso 1 1 calc R
H26B H 0.2448 0.4393 0.7602 0.078 Uiso 1 1 calc R
H26C H 0.2680 0.3136 0.7658 0.078 Uiso 1 1 calc R
C27 C 0.3760(6) 0.5267(7) 0.9244(4) 0.059(2) Uani 1 1 d .
H27A H 0.3290 0.4370 0.9317 0.089 Uiso 1 1 calc R
H27B H 0.3132 0.5651 0.9232 0.089 Uiso 1 1 calc R
H27C H 0.4522 0.5914 0.9744 0.089 Uiso 1 1 calc R
C28 C 0.9277(5) 0.6210(6) 0.8958(3) 0.0350(14) Uani 1 1 d .
H28 H 0.9380 0.7051 0.8841 0.042 Uiso 1 1 calc R
C29 C 0.9778(5) 0.6663(5) 0.9949(3) 0.0454(16) Uani 1 1 d .
H29A H 0.9284 0.7117 1.0290 0.068 Uiso 1 1 calc R
H29B H 1.0747 0.7318 1.0104 0.068 Uiso 1 1 calc R
H29C H 0.9626 0.5846 1.0090 0.068 Uiso 1 1 calc R
C30 C 1.0156(6) 0.5647(6) 0.8404(4) 0.0550(18) Uani 1 1 d .
H30A H 1.0083 0.4827 0.8511 0.082 Uiso 1 1 calc R
H30B H 1.1102 0.6370 0.8580 0.082 Uiso 1 1 calc R
H30C H 0.9839 0.5389 0.7770 0.082 Uiso 1 1 calc R
C31 C 0.6172(6) 0.9102(6) 0.3797(4) 0.0297(16) Uani 0.85 1 d P
H31A H 0.5549 0.8119 0.3699 0.036 Uiso 0.85 1 calc PR
H31B H 0.6613 0.9113 0.3274 0.036 Uiso 0.85 1 calc PR
C32 C 0.6279(11) 0.0687(13) 0.1086(7) 0.100(5) Uani 0.65 1 d P
H32A H 0.6484 0.0059 0.1294 0.121 Uiso 0.65 1 calc PR
H32B H 0.7105 0.1288 0.0920 0.121 Uiso 0.65 1 calc PR
Cl1 Cl 0.52252(16) 0.99974(16) 0.38606(11) 0.0373(4) Uani 0.85 1 d P
Cl2 Cl 0.74057(16) 0.97897(16) 0.47387(10) 0.0342(4) Uani 0.85 1 d P
Cl3A Cl 0.6362(7) 0.1777(7) 0.0282(4) 0.048(3) Uani 0.244(4) 1 d P
Cl3B Cl 0.5099(15) 0.0390(9) -0.0072(10) 0.105(5) Uani 0.394(4) 1 d P
Cl4 Cl 0.5898(3) 0.1703(3) 0.19334(19) 0.0845(14) Uani 0.656(4) 1 d P
N1 N 0.8085(4) 0.5421(4) 0.5531(2) 0.0198(10) Uani 1 1 d .
N2 N 0.7886(4) 0.8802(4) 0.8315(2) 0.0201(10) Uani 1 1 d .
N3 N 0.7174(4) 0.6961(4) 0.8650(3) 0.0207(10) Uani 1 1 d .
O1 O 0.5169(4) 0.4247(4) 0.6116(2) 0.0497(11) Uani 1 1 d .
O2 O 1.0034(3) 0.7737(3) 0.7211(2) 0.0249(8) Uani 1 1 d .
O3 O 1.0711(3) 0.9408(3) 0.8741(2) 0.0304(9) Uani 1 1 d .
O4 O 1.2004(3) 0.9974(3) 0.7609(2) 0.0368(10) Uani 1 1 d .
Pd1 Pd 0.77935(4) 0.64670(4) 0.67938(3) 0.02048(12) Uani 1 1 d .
S1 S 1.07002(13) 0.92206(13) 0.78107(9) 0.0264(3) Uani 1 1 d .

loop_
_atom_site_aniso_label
_atom_site_aniso_U_11
_atom_site_aniso_U_22
_atom_site_aniso_U_33
_atom_site_aniso_U_23
_atom_site_aniso_U_13
_atom_site_aniso_U_12
C1 0.024(3) 0.030(3) 0.022(3) 0.009(3) 0.007(3) 0.008(3)
C2 0.032(4) 0.057(4) 0.046(4) 0.015(3) -0.001(3) 0.014(3)
C3 0.028(3) 0.018(3) 0.031(3) 0.007(3) 0.001(3) 0.009(3)
C4 0.035(4) 0.022(3) 0.025(3) 0.002(3) 0.004(3) 0.016(3)
C5 0.032(3) 0.026(3) 0.022(3) 0.000(3) 0.002(3) 0.016(3)
C6 0.032(3) 0.040(4) 0.022(3) 0.017(3) 0.013(3) 0.017(3)
C7 0.018(3) 0.028(3) 0.026(3) 0.007(3) 0.000(3) 0.010(3)
C8 0.043(4) 0.025(3) 0.032(3) 0.014(3) 0.006(3) 0.015(3)
C9 0.044(4) 0.028(3) 0.032(3) 0.013(3) 0.007(3) 0.017(3)
C10 0.023(3) 0.015(3) 0.019(3) 0.000(2) 0.000(2) 0.006(2)
C11 0.035(3) 0.016(3) 0.030(3) 0.007(3) 0.010(3) 0.007(3)
C12 0.042(4) 0.024(3) 0.031(3) 0.013(3) 0.005(3) 0.012(3)
C13 0.039(4) 0.025(3) 0.034(3) 0.012(3) 0.003(3) 0.018(3)
C14 0.031(3) 0.021(3) 0.028(3) 0.008(3) 0.003(3) 0.011(3)
C15 0.035(3) 0.014(3) 0.015(3) 0.000(2) -0.004(2) 0.009(3)
C16 0.018(3) 0.023(3) 0.019(3) 0.007(2) 0.001(2) 0.011(3)
C17 0.051(4) 0.036(3) 0.025(3) 0.014(3) 0.012(3) 0.028(3)
C18 0.035(3) 0.036(3) 0.016(3) 0.008(3) 0.008(3) 0.020(3)
C19 0.037(3) 0.022(3) 0.011(3) 0.005(2) 0.003(2) 0.012(3)
C20 0.035(4) 0.031(3) 0.017(3) 0.009(3) 0.005(3) 0.012(3)
C21 0.039(4) 0.028(3) 0.021(3) 0.008(3) 0.001(3) 0.003(3)
C22 0.070(5) 0.021(3) 0.034(4) 0.011(3) 0.005(3) 0.018(4)
C23 0.050(4) 0.032(4) 0.029(3) 0.010(3) 0.008(3) 0.023(3)
C24 0.032(3) 0.027(3) 0.018(3) 0.011(3) 0.003(2) 0.013(3)
C25 0.030(3) 0.041(4) 0.026(3) 0.016(3) 0.005(3) 0.009(3)
C26 0.035(4) 0.066(5) 0.047(4) 0.026(4) 0.001(3) 0.013(4)
C27 0.048(4) 0.111(6) 0.039(4) 0.034(4) 0.016(3) 0.049(4)
C28 0.038(4) 0.045(4) 0.035(3) 0.024(3) 0.006(3) 0.025(3)
C29 0.047(4) 0.042(4) 0.045(4) 0.012(3) 0.000(3) 0.022(3)
C30 0.052(4) 0.080(5) 0.055(4) 0.039(4) 0.022(4) 0.039(4)
C31 0.029(4) 0.021(4) 0.026(4) 0.003(3) 0.006(3) 0.004(3)
C32 0.118(11) 0.176(13) 0.063(8) 0.035(9) 0.008(8) 0.123(11)
Cl1 0.0311(10) 0.0359(10) 0.0408(10) 0.0122(8) -0.0022(8) 0.0140(9)
Cl2 0.0422(10) 0.0314(9) 0.0317(9) 0.0067(8) -0.0008(8) 0.0232(9)
Cl3A 0.055(5) 0.052(5) 0.052(5) 0.027(4) 0.013(4) 0.031(4)
Cl3B 0.078(6) 0.108(11) 0.090(6) -0.025(7) -0.008(4) 0.055(10)
Cl4 0.059(2) 0.093(3) 0.071(2) -0.0035(18) 0.0163(17) 0.0323(19)
N1 0.023(3) 0.020(2) 0.017(2) 0.007(2) 0.0034(19) 0.010(2)
N2 0.026(3) 0.021(2) 0.014(2) 0.006(2) 0.003(2) 0.013(2)
N3 0.027(3) 0.022(2) 0.017(2) 0.009(2) 0.006(2) 0.014(2)
O1 0.042(3) 0.038(3) 0.045(3) 0.005(2) 0.000(2) 0.005(2)
O2 0.022(2) 0.0186(19) 0.026(2) -0.0007(16) -0.0013(16) 0.0090(17)
O3 0.035(2) 0.030(2) 0.019(2) 0.0020(17) -0.0017(17) 0.0132(19)
O4 0.021(2) 0.037(2) 0.046(2) 0.019(2) 0.0063(18) 0.0056(19)
Pd1 0.0238(2) 0.0177(2) 0.0165(2) 0.00410(17) 0.00296(17) 0.00834(19)
S1 0.0237(8) 0.0219(8) 0.0274(8) 0.0066(7) 0.0010(6) 0.0072(7)

loop_
_atom_type_symbol
_atom_type_description
_atom_type_scat_dispersion_real
_atom_type_scat_dispersion_imag
_atom_type_scat_source
C C 0.0033 0.0016 'International Tables Vol C Tables 4.2.6.8 and 6.1.1.4'
H H 0.0000 0.0000 'International Tables Vol C Tables 4.2.6.8 and 6.1.1.4'
N N 0.0061 0.0033 'International Tables Vol C Tables 4.2.6.8 and 6.1.1.4'
O O 0.0106 0.0060 'International Tables Vol C Tables 4.2.6.8 and 6.1.1.4'
S S 0.1246 0.1234 'International Tables Vol C Tables 4.2.6.8 and 6.1.1.4'
Pd Pd -0.9988 1.0072 'International Tables Vol C Tables 4.2.6.8 and 6.1.1.4'
Cl Cl 0.1484 0.1585 'International Tables Vol C Tables 4.2.6.8 and 6.1.1.4'

loop_
_geom_angle_atom_site_label_1
_geom_angle_atom_site_label_2
_geom_angle_atom_site_label_3
_geom_angle
_geom_angle_site_symmetry_1
_geom_angle_site_symmetry_3
O1 C1 C2 121.0(5) . .
O1 C1 Pd1 122.9(4) . .
C2 C1 Pd1 115.9(4) . .
N1 C3 C4 121.7(5) . .
N1 C3 C8 118.1(4) . .
C4 C3 C8 120.2(4) . .
C3 C4 C5 119.3(5) . .
C6 C5 C4 118.5(5) . .
C5 C6 C7 121.1(5) . .
N1 C7 C6 120.6(5) . .
N1 C7 C9 118.1(4) . .
C6 C7 C9 121.4(5) . .
C15 C10 C11 118.9(5) . .
C15 C10 S1 122.3(4) . .
C11 C10 S1 118.8(4) . .
C12 C11 C10 120.4(5) . .
C13 C12 C11 121.0(5) . .
C12 C13 C14 119.6(5) . .
C13 C14 C15 120.4(5) . .
C10 C15 C14 119.7(5) . .
C10 C15 N2 122.8(4) . .
C14 C15 N2 117.5(5) . .
N2 C16 N3 107.8(4) . .
N2 C16 Pd1 123.2(3) . .
N3 C16 Pd1 128.7(3) . .
N2 C17 C18 101.6(4) . .
N3 C18 C17 103.3(4) . .
C20 C19 C24 122.1(5) . .
C20 C19 N3 119.4(5) . .
C24 C19 N3 118.5(5) . .
C21 C20 C19 117.1(5) . .
C21 C20 C25 120.7(5) . .
C19 C20 C25 122.0(5) . .
C22 C21 C20 121.5(5) . .
C23 C22 C21 120.1(5) . .
C22 C23 C24 121.9(5) . .
C23 C24 C19 117.2(5) . .
C23 C24 C28 120.7(5) . .
C19 C24 C28 121.9(4) . .
C26 C25 C20 113.5(5) . .
C26 C25 C27 109.4(4) . .
C20 C25 C27 109.9(4) . .
C29 C28 C24 110.3(4) . .
C29 C28 C30 110.6(4) . .
C24 C28 C30 112.6(4) . .
Cl2 C31 Cl1 114.0(3) . .
Cl4 C32 Cl3B 114.0(7) . 2_655
Cl3B Cl3B C32 91.0(18) 2_655 2_655
Cl3B Cl3B Cl3A 32.8(15) 2_655 2_655
C32 Cl3B Cl3A 59.7(5) 2_655 2_655
C7 N1 C3 118.8(4) . .
C7 N1 Pd1 121.1(3) . .
C3 N1 Pd1 120.1(3) . .
C16 N2 C15 123.7(4) . .
C16 N2 C17 113.8(4) . .
C15 N2 C17 121.5(4) . .
C16 N3 C19 125.2(4) . .
C16 N3 C18 112.9(4) . .
C19 N3 C18 121.8(4) . .
S1 O2 Pd1 122.65(18) . .
C1 Pd1 C16 90.84(19) . .
C1 Pd1 N1 90.18(18) . .
C16 Pd1 N1 178.65(18) . .
C1 Pd1 O2 173.19(18) . .
C16 Pd1 O2 90.67(16) . .
N1 Pd1 O2 88.42(13) . .
O4 S1 O3 114.8(2) . .
O4 S1 O2 110.9(2) . .
O3 S1 O2 113.0(2) . .
O4 S1 C10 105.9(2) . .
O3 S1 C10 106.1(2) . .
O2 S1 C10 105.4(2) . .

loop_
_geom_bond_atom_site_label_1
_geom_bond_atom_site_label_2
_geom_bond_distance
_geom_bond_site_symmetry_2
C1 O1 1.213(5) .
C1 C2 1.508(7) .
C1 Pd1 1.954(5) .
C3 N1 1.379(5) .
C3 C4 1.389(6) .
C3 C8 1.505(6) .
C4 C5 1.396(6) .
C5 C6 1.374(6) .
C6 C7 1.397(6) .
C7 N1 1.357(6) .
C7 C9 1.499(6) .
C10 C15 1.397(6) .
C10 C11 1.403(6) .
C10 S1 1.786(5) .
C11 C12 1.375(6) .
C12 C13 1.372(6) .
C13 C14 1.389(6) .
C14 C15 1.398(6) .
C15 N2 1.428(6) .
C16 N2 1.338(5) .
C16 N3 1.339(5) .
C16 Pd1 2.006(5) .
C17 N2 1.483(5) .
C17 C18 1.519(6) .
C18 N3 1.478(5) .
C19 C20 1.407(6) .
C19 C24 1.414(6) .
C19 N3 1.446(6) .
C20 C21 1.406(6) .
C20 C25 1.527(7) .
C21 C22 1.375(7) .
C22 C23 1.373(7) .
C23 C24 1.393(6) .
C24 C28 1.527(6) .
C25 C26 1.515(7) .
C25 C27 1.536(6) .
C28 C29 1.523(6) .
C28 C30 1.553(7) .
C31 Cl2 1.739(6) .
C31 Cl1 1.751(6) .
C32 Cl4 1.688(10) .
C32 Cl3B 1.873(18) 2_655
Cl3A Cl3B 2.208(12) 2_655
Cl3B Cl3B 0.933(16) 2_655
Cl3B C32 1.873(18) 2_655
Cl3B Cl3A 2.208(12) 2_655
N1 Pd1 2.126(4) .
O2 S1 1.482(3) .
O2 Pd1 2.231(3) .
O3 S1 1.449(3) .
O4 S1 1.447(3) .

loop_
_geom_torsion_atom_site_label_1
_geom_torsion_atom_site_label_2
_geom_torsion_atom_site_label_3
_geom_torsion_atom_site_label_4
_geom_torsion
N1 C3 C4 C5 -1.0(7)
C8 C3 C4 C5 -178.6(4)
C3 C4 C5 C6 0.6(7)
C4 C5 C6 C7 -0.2(8)
C5 C6 C7 N1 0.2(8)
C5 C6 C7 C9 -179.1(5)
C15 C10 C11 C12 0.5(7)
S1 C10 C11 C12 -177.1(4)
C10 C11 C12 C13 1.3(8)
C11 C12 C13 C14 -2.1(8)
C12 C13 C14 C15 0.9(7)
C11 C10 C15 C14 -1.7(7)
S1 C10 C15 C14 175.9(3)
C11 C10 C15 N2 177.2(4)
S1 C10 C15 N2 -5.2(6)
C13 C14 C15 C10 1.0(7)
C13 C14 C15 N2 -178.0(4)
N2 C17 C18 N3 5.6(5)
C24 C19 C20 C21 -0.6(7)
N3 C19 C20 C21 -179.9(4)
C24 C19 C20 C25 175.2(4)
N3 C19 C20 C25 -4.1(7)
C19 C20 C21 C22 -1.5(7)
C25 C20 C21 C22 -177.3(4)
C20 C21 C22 C23 3.1(8)
C21 C22 C23 C24 -2.7(8)
C22 C23 C24 C19 0.7(7)
C22 C23 C24 C28 176.1(5)
C20 C19 C24 C23 0.9(7)
N3 C19 C24 C23 -179.8(4)
C20 C19 C24 C28 -174.3(4)
N3 C19 C24 C28 5.0(7)
C21 C20 C25 C26 -48.5(6)
C19 C20 C25 C26 135.9(5)
C21 C20 C25 C27 74.3(6)
C19 C20 C25 C27 -101.3(6)
C23 C24 C28 C29 -74.9(6)
C19 C24 C28 C29 100.2(5)
C23 C24 C28 C30 49.1(6)
C19 C24 C28 C30 -135.8(5)
C6 C7 N1 C3 -0.5(7)
C9 C7 N1 C3 178.8(4)
C6 C7 N1 Pd1 177.5(3)
C9 C7 N1 Pd1 -3.2(6)
C4 C3 N1 C7 1.0(7)
C8 C3 N1 C7 178.6(4)
C4 C3 N1 Pd1 -177.1(4)
C8 C3 N1 Pd1 0.5(6)
N3 C16 N2 C15 174.3(4)
Pd1 C16 N2 C15 -0.1(6)
N3 C16 N2 C17 6.1(6)
Pd1 C16 N2 C17 -168.3(3)
C10 C15 N2 C16 -59.2(7)
C14 C15 N2 C16 119.8(5)
C10 C15 N2 C17 108.2(5)
C14 C15 N2 C17 -72.9(6)
C18 C17 N2 C16 -7.5(6)
C18 C17 N2 C15 -176.0(4)
N2 C16 N3 C19 -178.6(4)
Pd1 C16 N3 C19 -4.7(7)
N2 C16 N3 C18 -1.9(5)
Pd1 C16 N3 C18 172.1(3)
C20 C19 N3 C16 -99.6(6)
C24 C19 N3 C16 81.1(6)
C20 C19 N3 C18 83.9(6)
C24 C19 N3 C18 -95.4(5)
C17 C18 N3 C16 -2.7(5)
C17 C18 N3 C19 174.2(4)
O1 C1 Pd1 C16 -115.1(5)
C2 C1 Pd1 C16 69.5(4)
O1 C1 Pd1 N1 64.0(5)
C2 C1 Pd1 N1 -111.4(4)
O1 C1 Pd1 O2 142.1(13)
C2 C1 Pd1 O2 -33.3(17)
N2 C16 Pd1 C1 -107.6(4)
N3 C16 Pd1 C1 79.3(4)
N2 C16 Pd1 N1 113(8)
N3 C16 Pd1 N1 -60(8)
N2 C16 Pd1 O2 65.7(4)
N3 C16 Pd1 O2 -107.4(4)
C7 N1 Pd1 C1 97.6(4)
C3 N1 Pd1 C1 -84.4(4)
C7 N1 Pd1 C16 -123(8)
C3 N1 Pd1 C16 55(8)
C7 N1 Pd1 O2 -75.7(4)
C3 N1 Pd1 O2 102.3(4)
S1 O2 Pd1 C1 66.3(16)
S1 O2 Pd1 C16 -36.5(2)
S1 O2 Pd1 N1 144.5(2)
Pd1 O2 S1 O4 -148.9(2)
Pd1 O2 S1 O3 80.6(3)
Pd1 O2 S1 C10 -34.8(3)
C15 C10 S1 O4 -164.4(4)
C11 C10 S1 O4 13.2(4)
C15 C10 S1 O3 -42.0(4)
C11 C10 S1 O3 135.6(4)
C15 C10 S1 O2 78.0(4)
C11 C10 S1 O2 -104.4(4)
